data_7226461
loop_
_publ_author_name
'Li, Ling'
'Li, Chang-Xia'
'Ren, Yan-Li'
'Song, Ming'
'Ma, Yue'
'Huang, Ru-Dan'

_publ_section_title
;
 Novel luminescent metal--organic frameworks based on rigid carboxylate
 ligands for highly selective sensing of Fe3+ions
;
_journal_issue 40
_journal_name_full CrystEngComm
_journal_page_first 7787
_journal_paper_doi 10.1039/C6CE01514J
_journal_volume 18
_journal_year 2016
_chemical_formula_sum 'C23 H11 O11 Zn2'
_chemical_formula_weight 594.06
_chemical_name_systematic
; 
 ? 
;
_space_group_IT_number 14
_symmetry_cell_setting monoclinic
_symmetry_space_group_name_Hall '-P 2ybc'
_symmetry_space_group_name_H-M 'P 1 21/c 1'
_atom_sites_solution_hydrogens geom
_atom_sites_solution_primary direct
_atom_sites_solution_secondary difmap
_audit_creation_method SHELXL-97
_audit_update_record
;
2016-05-26 deposited with the CCDC.
2016-09-05 downloaded from the CCDC.
;
_cell_angle_alpha 90.00
_cell_angle_beta 93.3210(10)
_cell_angle_gamma 90.00
_cell_formula_units_Z 4
_cell_length_a 16.1475(14)
_cell_length_b 12.5160(11)
_cell_length_c 19.8687(17)
_cell_measurement_reflns_used 5082
_cell_measurement_temperature 298(2)
_cell_measurement_theta_max 27.13
_cell_measurement_theta_min 2.334
_cell_volume 4008.8(6)
_computing_cell_refinement 'Bruker SMART'
_computing_data_collection 'Bruker SMART'
_computing_data_reduction 'Bruker SAINT'
_computing_molecular_graphics 'Bruker SHELXTL'
_computing_publication_material 'Bruker SHELXTL'
_computing_structure_refinement 'SHELXL-97 (Sheldrick, 1997)'
_computing_structure_solution 'SHELXS-97 (Sheldrick, 1990)'
_diffrn_ambient_temperature 298(2)
_diffrn_measured_fraction_theta_full 0.997
_diffrn_measured_fraction_theta_max 0.997
_diffrn_measurement_device_type 'CCD area detector'
_diffrn_measurement_method 'phi and omega scans'
_diffrn_radiation_monochromator graphite
_diffrn_radiation_source 'fine-focus sealed tube'
_diffrn_radiation_type MoK\a
_diffrn_radiation_wavelength 0.71073
_diffrn_reflns_av_R_equivalents 0.0568
_diffrn_reflns_av_sigmaI/netI 0.0744
_diffrn_reflns_limit_h_max 19
_diffrn_reflns_limit_h_min -19
_diffrn_reflns_limit_k_max 14
_diffrn_reflns_limit_k_min -12
_diffrn_reflns_limit_l_max 23
_diffrn_reflns_limit_l_min -17
_diffrn_reflns_number 19687
_diffrn_reflns_theta_full 25.02
_diffrn_reflns_theta_max 25.02
_diffrn_reflns_theta_min 2.33
_exptl_absorpt_coefficient_mu 1.232
_exptl_absorpt_correction_T_max 0.8562
_exptl_absorpt_correction_T_min 0.6256
_exptl_absorpt_correction_type multi-scan
_exptl_absorpt_process_details sadabs
_exptl_crystal_density_diffrn 0.984
_exptl_crystal_density_meas 0
_exptl_crystal_density_method 'not measured'
_exptl_crystal_F_000 1188
_exptl_crystal_size_max 0.42
_exptl_crystal_size_mid 0.18
_exptl_crystal_size_min 0.13
_platon_squeeze_details
;
;
_refine_diff_density_max 1.008
_refine_diff_density_min -0.688
_refine_diff_density_rms 0.077
_refine_ls_extinction_method none
_refine_ls_goodness_of_fit_ref 1.047
_refine_ls_hydrogen_treatment mixed
_refine_ls_matrix_type full
_refine_ls_number_parameters 325
_refine_ls_number_reflns 7050
_refine_ls_number_restraints 0
_refine_ls_restrained_S_all 1.047
_refine_ls_R_factor_all 0.0627
_refine_ls_R_factor_gt 0.0444
_refine_ls_shift/su_max 0.001
_refine_ls_shift/su_mean 0.000
_refine_ls_structure_factor_coef Fsqd
_refine_ls_weighting_details 'calc w=1/[\s^2^(Fo^2^)+(0.0416P)^2^+0.0000P] where P=(Fo^2^+2Fc^2^)/3'
_refine_ls_weighting_scheme calc
_refine_ls_wR_factor_gt 0.1048
_refine_ls_wR_factor_ref 0.1097
_reflns_number_gt 4800
_reflns_number_total 7050
_reflns_threshold_expression >2sigma(I)
_cod_data_source_file c6ce01514j16.cif
_cod_data_source_block 140824d
_cod_depositor_comments
;
The following automatic conversions were performed:

'_symmetry_cell_setting' value 'Monoclinic' changed to 'monoclinic'
according to
/usr/data/users/saulius/crontab/automatic-downloads/rss-feeds/RSC/lib/dictionaries/cif_core.dic
dictionary named 'cif_core.dic' version 2.4.2 from 2011-04-26.

Automatic conversion script
Id: cif_fix_values 4268 2015-11-12 08:31:59Z antanas 

 Adding full bibliography for 7226461--7226464.cif.
;
_cod_original_sg_symbol_H-M P2(1)/c
_cod_database_code 7226461

loop_
_symmetry_equiv_pos_as_xyz
'x, y, z'
'-x, y+1/2, -z+1/2'
'-x, -y, -z'
'x, -y-1/2, z-1/2'

loop_
_atom_site_label
_atom_site_type_symbol
_atom_site_fract_x
_atom_site_fract_y
_atom_site_fract_z
_atom_site_U_iso_or_equiv
_atom_site_adp_type
_atom_site_occupancy
_atom_site_symmetry_multiplicity
_atom_site_calc_flag
_atom_site_refinement_flags
Zn1 Zn 0.33419(2) 0.62584(3) 0.15396(2) 0.03008(13) Uani 1 1 d .
Zn2 Zn 0.14325(2) 0.56476(3) 0.21031(2) 0.03904(14) Uani 1 1 d .
O1 O 0.29896(15) 0.51174(18) 0.08840(13) 0.0447(7) Uani 1 1 d .
O2 O 0.18929(17) 0.4635(2) 0.14305(16) 0.0613(9) Uani 1 1 d .
O3 O 0.05290(17) 0.6138(2) 0.28492(17) 0.0673(9) Uani 1 1 d .
O4 O 0.04441(17) 0.4598(2) 0.23531(16) 0.0662(9) Uani 1 1 d .
O5 O 0.26617(15) 0.75219(19) 0.13141(16) 0.0544(8) Uani 1 1 d .
O6 O 0.1887(2) 0.7137(2) 0.21257(19) 0.0941(13) Uani 1 1 d .
O7 O 0.35017(15) 0.5347(2) 0.23395(13) 0.0466(7) Uani 1 1 d .
O8 O 0.22974(16) 0.5170(2) 0.28206(14) 0.0602(9) Uani 1 1 d .
O9 O 0.44199(14) 0.6650(2) 0.11782(14) 0.0458(7) Uani 1 1 d .
O10 O 0.43417(17) 0.7599(3) 0.20941(15) 0.0674(9) Uani 1 1 d .
O11 O 0.0660(3) 0.6290(3) 0.1261(2) 0.1181(14) Uani 1 1 d .
H11A H 0.0869 0.5898 0.0965 0.177 Uiso 1 1 d R
H11B H 0.0256 0.5936 0.1403 0.177 Uiso 1 1 d R
C1 C 0.2448(2) 0.4454(3) 0.10324(18) 0.0362(9) Uani 1 1 d .
C2 C -0.2456(2) 0.8365(3) 0.42671(17) 0.0311(8) Uani 1 1 d .
C3 C -0.2049(2) 0.7547(3) 0.39656(18) 0.0337(8) Uani 1 1 d .
H3 H -0.1737 0.7701 0.3599 0.040 Uiso 1 1 calc R
C4 C -0.2088(2) 0.6509(2) 0.41876(17) 0.0290(8) Uani 1 1 d .
C5 C -0.25241(19) 0.6302(3) 0.47567(17) 0.0310(8) Uani 1 1 d .
H5 H -0.2547 0.5606 0.4919 0.037 Uiso 1 1 calc R
C6 C -0.29254(19) 0.7108(3) 0.50876(17) 0.0303(8) Uani 1 1 d .
C7 C -0.2902(2) 0.8139(3) 0.48323(17) 0.0325(8) Uani 1 1 d .
H7 H -0.3185 0.8684 0.5039 0.039 Uiso 1 1 calc R
C8 C 0.0169(2) 0.5269(3) 0.2754(2) 0.0470(10) Uani 1 1 d .
C9 C 0.2098(3) 0.7737(3) 0.1672(2) 0.0466(10) Uani 1 1 d .
C10 C -0.0597(2) 0.5020(3) 0.31111(18) 0.0345(8) Uani 1 1 d .
C11 C -0.0968(2) 0.4034(3) 0.30564(19) 0.0406(10) Uani 1 1 d .
H11 H -0.0741 0.3507 0.2793 0.049 Uiso 1 1 calc R
C12 C -0.1687(2) 0.3820(3) 0.33958(18) 0.0362(9) Uani 1 1 d .
C13 C -0.2036(2) 0.4621(3) 0.37702(17) 0.0321(8) Uani 1 1 d .
H13 H -0.2514 0.4480 0.3994 0.038 Uiso 1 1 calc R
C14 C -0.1682(2) 0.5626(2) 0.38143(17) 0.0296(8) Uani 1 1 d .
C15 C -0.0953(2) 0.5819(3) 0.34899(18) 0.0344(9) Uani 1 1 d .
H15 H -0.0702 0.6487 0.3526 0.041 Uiso 1 1 calc R
C16 C 0.3046(2) 0.4958(3) 0.27686(18) 0.0369(9) Uani 1 1 d .
C17 C 0.4698(2) 0.7353(3) 0.1583(2) 0.0402(9) Uani 1 1 d .
C18 C -0.3434(2) 0.5827(3) 0.67387(17) 0.0320(8) Uani 1 1 d .
C19 C -0.4172(2) 0.6326(3) 0.68676(18) 0.0366(9) Uani 1 1 d .
H19 H -0.4450 0.6138 0.7247 0.044 Uiso 1 1 calc R
C20 C -0.4498(2) 0.7103(3) 0.64324(18) 0.0331(8) Uani 1 1 d .
C21 C -0.4096(2) 0.7355(3) 0.58593(18) 0.0339(8) Uani 1 1 d .
H21 H -0.4322 0.7870 0.5565 0.041 Uiso 1 1 calc R
C22 C -0.3363(2) 0.6856(3) 0.57134(17) 0.0308(8) Uani 1 1 d .
C23 C -0.3037(2) 0.6099(3) 0.61646(17) 0.0342(9) Uani 1 1 d .
H23 H -0.2539 0.5766 0.6079 0.041 Uiso 1 1 calc R

loop_
_atom_site_aniso_label
_atom_site_aniso_U_11
_atom_site_aniso_U_22
_atom_site_aniso_U_33
_atom_site_aniso_U_23
_atom_site_aniso_U_13
_atom_site_aniso_U_12
Zn1 0.0293(2) 0.0223(2) 0.0399(3) 0.00279(18) 0.01331(18) -0.00097(17)
Zn2 0.0360(2) 0.0295(2) 0.0539(3) -0.0044(2) 0.0222(2) -0.00376(19)
O1 0.0559(16) 0.0272(14) 0.0528(17) -0.0065(12) 0.0196(14) -0.0145(13)
O2 0.0586(18) 0.0431(17) 0.087(2) -0.0262(15) 0.0432(17) -0.0091(13)
O3 0.0472(17) 0.0512(19) 0.108(3) 0.0015(17) 0.0422(18) -0.0093(15)
O4 0.0536(18) 0.074(2) 0.075(2) -0.0082(17) 0.0425(17) 0.0055(16)
O5 0.0424(16) 0.0280(15) 0.094(2) -0.0009(14) 0.0128(16) 0.0108(12)
O6 0.150(3) 0.0347(18) 0.104(3) 0.0246(18) 0.062(3) 0.0145(19)
O7 0.0394(14) 0.0496(17) 0.0521(18) 0.0209(13) 0.0128(13) 0.0029(12)
O8 0.0486(17) 0.073(2) 0.062(2) 0.0338(15) 0.0250(15) 0.0292(15)
O9 0.0355(14) 0.0423(16) 0.0609(18) -0.0077(14) 0.0151(13) -0.0176(12)
O10 0.0527(17) 0.093(2) 0.060(2) -0.0177(17) 0.0319(16) -0.0287(16)
O11 0.113(3) 0.144(4) 0.097(3) 0.014(3) 0.000(3) 0.012(3)
C1 0.041(2) 0.030(2) 0.039(2) -0.0023(16) 0.0071(18) -0.0011(17)
C2 0.0365(19) 0.0227(18) 0.035(2) 0.0030(15) 0.0115(16) 0.0017(15)
C3 0.0317(18) 0.032(2) 0.040(2) 0.0027(16) 0.0181(17) 0.0034(15)
C4 0.0319(18) 0.0208(18) 0.035(2) -0.0009(14) 0.0096(16) 0.0015(14)
C5 0.0344(19) 0.0215(18) 0.038(2) 0.0007(15) 0.0129(16) 0.0008(15)
C6 0.0292(18) 0.032(2) 0.031(2) 0.0054(15) 0.0114(16) 0.0044(15)
C7 0.0341(19) 0.0254(19) 0.039(2) -0.0013(16) 0.0137(16) 0.0061(15)
C8 0.033(2) 0.049(3) 0.060(3) 0.013(2) 0.019(2) 0.007(2)
C9 0.064(3) 0.028(2) 0.049(3) 0.0050(19) 0.013(2) 0.0010(19)
C10 0.0328(19) 0.031(2) 0.042(2) -0.0001(17) 0.0158(17) 0.0023(16)
C11 0.047(2) 0.030(2) 0.047(2) -0.0043(17) 0.023(2) 0.0057(17)
C12 0.043(2) 0.0253(19) 0.042(2) -0.0052(16) 0.0140(18) -0.0017(16)
C13 0.0317(19) 0.030(2) 0.036(2) -0.0005(15) 0.0135(16) -0.0003(15)
C14 0.0308(18) 0.0205(17) 0.039(2) -0.0003(15) 0.0125(16) 0.0020(14)
C15 0.035(2) 0.0255(19) 0.044(2) 0.0018(16) 0.0134(17) -0.0041(15)
C16 0.040(2) 0.033(2) 0.039(2) 0.0076(17) 0.0120(18) 0.0064(17)
C17 0.036(2) 0.038(2) 0.048(3) 0.0048(19) 0.0116(19) -0.0078(18)
C18 0.0331(19) 0.031(2) 0.032(2) 0.0054(16) 0.0094(16) 0.0062(15)
C19 0.040(2) 0.041(2) 0.030(2) 0.0074(17) 0.0158(17) 0.0060(17)
C20 0.0338(19) 0.031(2) 0.036(2) 0.0011(16) 0.0148(17) 0.0051(16)
C21 0.035(2) 0.028(2) 0.039(2) 0.0048(16) 0.0056(17) 0.0104(16)
C22 0.0365(19) 0.0276(19) 0.029(2) 0.0048(15) 0.0113(16) 0.0040(15)
C23 0.035(2) 0.032(2) 0.037(2) 0.0038(16) 0.0157(17) 0.0102(16)

loop_
_atom_type_symbol
_atom_type_description
_atom_type_scat_dispersion_real
_atom_type_scat_dispersion_imag
_atom_type_scat_source
C C 0.0033 0.0016 'International Tables Vol C Tables 4.2.6.8 and 6.1.1.4'
H H 0.0000 0.0000 'International Tables Vol C Tables 4.2.6.8 and 6.1.1.4'
O O 0.0106 0.0060 'International Tables Vol C Tables 4.2.6.8 and 6.1.1.4'
Zn Zn 0.2839 1.4301 'International Tables Vol C Tables 4.2.6.8 and 6.1.1.4'

loop_
_geom_angle_atom_site_label_1
_geom_angle_atom_site_label_2
_geom_angle_atom_site_label_3
_geom_angle
_geom_angle_site_symmetry_3
O7 Zn1 O5 134.38(11) .
O7 Zn1 O9 111.10(11) .
O5 Zn1 O9 102.11(11) .
O7 Zn1 O1 97.58(11) .
O5 Zn1 O1 107.06(12) .
O9 Zn1 O1 99.41(10) .
O6 Zn2 O2 116.83(12) .
O6 Zn2 O8 91.24(15) .
O2 Zn2 O8 90.89(13) .
O6 Zn2 O4 147.20(12) .
O2 Zn2 O4 94.37(10) .
O8 Zn2 O4 98.51(12) .
O6 Zn2 O11 82.35(16) .
O2 Zn2 O11 86.54(15) .
O8 Zn2 O11 171.09(13) .
O4 Zn2 O11 90.19(14) .
O6 Zn2 O3 88.98(12) .
O2 Zn2 O3 153.69(11) .
O8 Zn2 O3 93.69(12) .
O4 Zn2 O3 59.33(10) .
O11 Zn2 O3 92.38(14) .
C1 O1 Zn1 119.8(2) .
C1 O2 Zn2 147.1(2) .
C8 O3 Zn2 88.7(2) .
C8 O4 Zn2 91.9(2) .
C9 O5 Zn1 118.2(3) .
C9 O6 Zn2 131.7(3) .
C16 O7 Zn1 136.1(2) .
C16 O8 Zn2 129.5(2) .
C17 O9 Zn1 103.3(2) .
Zn2 O11 H11A 94.9 .
Zn2 O11 H11B 88.2 .
H11A O11 H11B 105.7 .
O2 C1 O1 124.4(3) .
O2 C1 C2 116.3(3) 2_545
O1 C1 C2 119.3(3) 2_545
C3 C2 C7 118.8(3) .
C3 C2 C1 119.5(3) 2
C7 C2 C1 121.6(3) 2
C2 C3 C4 122.2(3) .
C2 C3 H3 118.9 .
C4 C3 H3 118.9 .
C3 C4 C5 118.2(3) .
C3 C4 C14 120.5(3) .
C5 C4 C14 121.3(3) .
C6 C5 C4 121.5(3) .
C6 C5 H5 119.3 .
C4 C5 H5 119.3 .
C5 C6 C7 118.7(3) .
C5 C6 C22 119.7(3) .
C7 C6 C22 121.6(3) .
C6 C7 C2 120.6(3) .
C6 C7 H7 119.7 .
C2 C7 H7 119.7 .
O3 C8 O4 120.1(3) .
O3 C8 C10 120.2(3) .
O4 C8 C10 119.6(4) .
O5 C9 O6 122.6(4) .
O5 C9 C12 119.1(3) 2
O6 C9 C12 118.1(3) 2
C11 C10 C15 119.7(3) .
C11 C10 C8 121.3(3) .
C15 C10 C8 119.0(3) .
C10 C11 C12 120.2(3) .
C10 C11 H11 119.9 .
C12 C11 H11 119.9 .
C13 C12 C11 119.5(3) .
C13 C12 C9 120.4(3) 2_545
C11 C12 C9 120.0(3) 2_545
C14 C13 C12 120.8(3) .
C14 C13 H13 119.6 .
C12 C13 H13 119.6 .
C13 C14 C15 119.1(3) .
C13 C14 C4 120.7(3) .
C15 C14 C4 120.3(3) .
C14 C15 C10 120.6(3) .
C14 C15 H15 119.7 .
C10 C15 H15 119.7 .
O8 C16 O7 125.6(3) .
O8 C16 C18 117.1(3) 3_566
O7 C16 C18 117.2(3) 3_566
O10 C17 O9 122.3(3) .
O10 C17 C20 119.8(4) 4_675
O9 C17 C20 117.9(3) 4_675
C19 C18 C23 119.2(3) .
C19 C18 C16 120.5(3) 3_566
C23 C18 C16 120.3(3) 3_566
C18 C19 C20 120.1(3) .
C18 C19 H19 119.9 .
C20 C19 H19 119.9 .
C21 C20 C19 119.7(3) .
C21 C20 C17 120.8(3) 4_476
C19 C20 C17 119.5(3) 4_476
C20 C21 C22 121.3(3) .
C20 C21 H21 119.4 .
C22 C21 H21 119.4 .
C21 C22 C23 118.0(3) .
C21 C22 C6 121.9(3) .
C23 C22 C6 120.1(3) .
C18 C23 C22 121.7(3) .
C18 C23 H23 119.2 .
C22 C23 H23 119.2 .

loop_
_geom_bond_atom_site_label_1
_geom_bond_atom_site_label_2
_geom_bond_distance
_geom_bond_site_symmetry_2
Zn1 O7 1.961(2) .
Zn1 O5 1.962(2) .
Zn1 O9 1.982(2) .
Zn1 O1 1.994(2) .
Zn2 O6 2.003(3) .
Zn2 O2 2.015(2) .
Zn2 O8 2.027(3) .
Zn2 O4 2.148(3) .
Zn2 O11 2.182(4) .
Zn2 O3 2.226(3) .
O1 C1 1.254(4) .
O2 C1 1.250(4) .
O3 C8 1.242(5) .
O4 C8 1.257(4) .
O5 C9 1.216(4) .
O6 C9 1.237(4) .
O7 C16 1.257(4) .
O8 C16 1.247(4) .
O9 C17 1.258(4) .
O10 C17 1.235(4) .
O11 H11A 0.8500 .
O11 H11B 0.8500 .
C1 C2 1.487(5) 2_545
C2 C3 1.373(4) .
C2 C7 1.397(4) .
C2 C1 1.487(5) 2
C3 C4 1.375(4) .
C3 H3 0.9300 .
C4 C5 1.391(4) .
C4 C14 1.503(4) .
C5 C6 1.386(4) .
C5 H5 0.9300 .
C6 C7 1.388(4) .
C6 C22 1.499(4) .
C7 H7 0.9300 .
C8 C10 1.494(4) .
C9 C12 1.512(5) 2
C10 C11 1.373(5) .
C10 C15 1.396(4) .
C11 C12 1.403(4) .
C11 H11 0.9300 .
C12 C13 1.387(4) .
C12 C9 1.512(5) 2_545
C13 C14 1.383(4) .
C13 H13 0.9300 .
C14 C15 1.396(4) .
C15 H15 0.9300 .
C16 C18 1.499(5) 3_566
C17 C20 1.510(4) 4_675
C18 C19 1.382(4) .
C18 C23 1.383(4) .
C18 C16 1.499(5) 3_566
C19 C20 1.386(5) .
C19 H19 0.9300 .
C20 C21 1.380(4) .
C20 C17 1.510(4) 4_476
C21 C22 1.385(4) .
C21 H21 0.9300 .
C22 C23 1.386(4) .
C23 H23 0.9300 .

loop_
_geom_torsion_atom_site_label_1
_geom_torsion_atom_site_label_2
_geom_torsion_atom_site_label_3
_geom_torsion_atom_site_label_4
_geom_torsion
_geom_torsion_site_symmetry_1
_geom_torsion_site_symmetry_4
O7 Zn1 O1 C1 47.5(3) . .
O5 Zn1 O1 C1 -93.6(3) . .
O9 Zn1 O1 C1 160.5(3) . .
O6 Zn2 O2 C1 13.7(6) . .
O8 Zn2 O2 C1 -78.2(5) . .
O4 Zn2 O2 C1 -176.8(5) . .
O11 Zn2 O2 C1 93.3(5) . .
O3 Zn2 O2 C1 -178.3(4) . .
O6 Zn2 O3 C8 170.3(3) . .
O2 Zn2 O3 C8 1.0(5) . .
O8 Zn2 O3 C8 -98.6(3) . .
O4 Zn2 O3 C8 -0.8(2) . .
O11 Zn2 O3 C8 88.0(3) . .
O6 Zn2 O4 C8 -15.8(4) . .
O2 Zn2 O4 C8 -178.4(3) . .
O8 Zn2 O4 C8 90.1(3) . .
O11 Zn2 O4 C8 -91.8(3) . .
O3 Zn2 O4 C8 0.8(2) . .
O7 Zn1 O5 C9 -15.4(4) . .
O9 Zn1 O5 C9 -151.9(3) . .
O1 Zn1 O5 C9 104.2(3) . .
O2 Zn2 O6 C9 37.4(5) . .
O8 Zn2 O6 C9 129.0(4) . .
O4 Zn2 O6 C9 -123.1(4) . .
O11 Zn2 O6 C9 -44.8(4) . .
O3 Zn2 O6 C9 -137.4(4) . .
O5 Zn1 O7 C16 40.1(4) . .
O9 Zn1 O7 C16 173.9(3) . .
O1 Zn1 O7 C16 -82.9(4) . .
O6 Zn2 O8 C16 -77.3(4) . .
O2 Zn2 O8 C16 39.6(3) . .
O4 Zn2 O8 C16 134.1(3) . .
O11 Zn2 O8 C16 -33.5(11) . .
O3 Zn2 O8 C16 -166.4(3) . .
O7 Zn1 O9 C17 -76.0(3) . .
O5 Zn1 O9 C17 72.1(3) . .
O1 Zn1 O9 C17 -178.0(2) . .
Zn2 O2 C1 O1 -7.3(8) . .
Zn2 O2 C1 C2 171.7(4) . 2_545
Zn1 O1 C1 O2 27.3(5) . .
Zn1 O1 C1 C2 -151.6(3) . 2_545
C7 C2 C3 C4 2.2(5) . .
C1 C2 C3 C4 -174.9(3) 2 .
C2 C3 C4 C5 -3.1(5) . .
C2 C3 C4 C14 175.7(3) . .
C3 C4 C5 C6 1.3(5) . .
C14 C4 C5 C6 -177.6(3) . .
C4 C5 C6 C7 1.4(5) . .
C4 C5 C6 C22 -177.8(3) . .
C5 C6 C7 C2 -2.3(5) . .
C22 C6 C7 C2 176.9(3) . .
C3 C2 C7 C6 0.6(5) . .
C1 C2 C7 C6 177.6(3) 2 .
Zn2 O3 C8 O4 1.4(4) . .
Zn2 O3 C8 C10 -178.2(3) . .
Zn2 O4 C8 O3 -1.5(4) . .
Zn2 O4 C8 C10 178.1(3) . .
Zn1 O5 C9 O6 -7.5(6) . .
Zn1 O5 C9 C12 166.9(3) . 2
Zn2 O6 C9 O5 -62.4(7) . .
Zn2 O6 C9 C12 123.2(4) . 2
O3 C8 C10 C11 -174.7(4) . .
O4 C8 C10 C11 5.7(6) . .
O3 C8 C10 C15 7.4(6) . .
O4 C8 C10 C15 -172.3(4) . .
C15 C10 C11 C12 -1.9(6) . .
C8 C10 C11 C12 -179.9(4) . .
C10 C11 C12 C13 2.0(6) . .
C10 C11 C12 C9 179.4(4) . 2_545
C11 C12 C13 C14 -0.2(6) . .
C9 C12 C13 C14 -177.6(3) 2_545 .
C12 C13 C14 C15 -1.6(5) . .
C12 C13 C14 C4 176.5(3) . .
C3 C4 C14 C13 -145.0(4) . .
C5 C4 C14 C13 33.8(5) . .
C3 C4 C14 C15 33.1(5) . .
C5 C4 C14 C15 -148.1(3) . .
C13 C14 C15 C10 1.7(5) . .
C4 C14 C15 C10 -176.5(3) . .
C11 C10 C15 C14 0.1(6) . .
C8 C10 C15 C14 178.1(3) . .
Zn2 O8 C16 O7 27.9(6) . .
Zn2 O8 C16 C18 -152.2(3) . 3_566
Zn1 O7 C16 O8 -7.5(6) . .
Zn1 O7 C16 C18 172.5(2) . 3_566
Zn1 O9 C17 O10 4.8(5) . .
Zn1 O9 C17 C20 -175.9(3) . 4_675
C23 C18 C19 C20 -1.3(6) . .
C16 C18 C19 C20 175.7(3) 3_566 .
C18 C19 C20 C21 1.9(6) . .
C18 C19 C20 C17 -179.5(3) . 4_476
C19 C20 C21 C22 -0.9(5) . .
C17 C20 C21 C22 -179.5(3) 4_476 .
C20 C21 C22 C23 -0.6(5) . .
C20 C21 C22 C6 179.0(3) . .
C5 C6 C22 C21 -143.8(4) . .
C7 C6 C22 C21 37.0(5) . .
C5 C6 C22 C23 35.8(5) . .
C7 C6 C22 C23 -143.4(4) . .
C19 C18 C23 C22 -0.3(5) . .
C16 C18 C23 C22 -177.3(3) 3_566 .
C21 C22 C23 C18 1.2(5) . .
C6 C22 C23 C18 -178.4(3) . .

loop_
_platon_squeeze_void_nr
_platon_squeeze_void_average_x
_platon_squeeze_void_average_y
_platon_squeeze_void_average_z
_platon_squeeze_void_volume
_platon_squeeze_void_count_electrons
1 0.003 -0.040 0.012 2337.1 359.9
